data_4033114
loop_
_publ_author_name
'Zhang, Ying'
'Sun, Feiye'
'Dan, Wenyan'
'Fang, Xiangdong'

_publ_section_title
;
 Friedel-Crafts Acylation Reactions of BN-Substituted Arenes.
;
_journal_issue 23
_journal_name_full 'The Journal of organic chemistry'
_journal_page_first 12877
_journal_page_last 12887
_journal_paper_doi 10.1021/acs.joc.7b02343
_journal_volume 82
_journal_year 2017
_chemical_formula_sum 'C16 H19 B I N O'
_chemical_formula_weight 379.03
_space_group_crystal_system monoclinic
_space_group_IT_number 14
_space_group_name_Hall '-P 2ybc'
_space_group_name_H-M_alt 'P 1 21/c 1'
_symmetry_space_group_name_Hall '-P 2ybc'
_symmetry_space_group_name_H-M 'P 1 21/c 1'
_atom_sites_solution_hydrogens geom
_audit_creation_method SHELXL-2014/7
_cell_angle_alpha 90
_cell_angle_beta 105.564(11)
_cell_angle_gamma 90
_cell_formula_units_Z 4
_cell_length_a 13.233(6)
_cell_length_b 7.758(3)
_cell_length_c 16.663(7)
_cell_measurement_reflns_used 9964
_cell_measurement_temperature 293(2)
_cell_measurement_theta_max 27.46
_cell_measurement_theta_min 3.08
_cell_volume 1647.9(12)
_computing_cell_refinement 'Bruker SAINT'
_computing_data_collection 'Bruker APEX3'
_computing_data_reduction 'Bruker SAINT'
_computing_molecular_graphics 'Bruker SHELXTL'
_computing_publication_material 'Bruker SHELXTL'
_computing_structure_refinement 'SHELXL-2014/7 (Sheldrick, 2014)'
_computing_structure_solution 'SHELXS-97 (Sheldrick 2008)'
_diffrn_ambient_temperature 293(2)
_diffrn_measured_fraction_theta_full 0.999
_diffrn_measured_fraction_theta_max 0.994
_diffrn_measurement_device_type 'Bruker APEX-III CMOS'
_diffrn_measurement_method '\f and \w scans'
_diffrn_radiation_type MoK\a
_diffrn_radiation_wavelength 0.71073
_diffrn_reflns_av_R_equivalents 0.0299
_diffrn_reflns_av_unetI/netI 0.0129
_diffrn_reflns_Laue_measured_fraction_full 0.999
_diffrn_reflns_Laue_measured_fraction_max 0.994
_diffrn_reflns_limit_h_max 17
_diffrn_reflns_limit_h_min -17
_diffrn_reflns_limit_k_max 10
_diffrn_reflns_limit_k_min -10
_diffrn_reflns_limit_l_max 21
_diffrn_reflns_limit_l_min -21
_diffrn_reflns_number 48387
_diffrn_reflns_point_group_measured_fraction_full 0.999
_diffrn_reflns_point_group_measured_fraction_max 0.994
_diffrn_reflns_theta_full 25.242
_diffrn_reflns_theta_max 27.491
_diffrn_reflns_theta_min 2.916
_exptl_absorpt_coefficient_mu 1.938
_exptl_absorpt_correction_type multi-scan
_exptl_absorpt_process_details sadabs
_exptl_crystal_colour yellow
_exptl_crystal_density_diffrn 1.528
_exptl_crystal_description block
_exptl_crystal_F_000 752
_exptl_crystal_size_max 0.150
_exptl_crystal_size_mid 0.120
_exptl_crystal_size_min 0.110
_exptl_transmission_factor_max 1.0000
_exptl_transmission_factor_min 0.8019
_refine_diff_density_max 1.202
_refine_diff_density_min -1.175
_refine_diff_density_rms 0.089
_refine_ls_extinction_method none
_refine_ls_goodness_of_fit_ref 1.079
_refine_ls_hydrogen_treatment constr
_refine_ls_matrix_type full
_refine_ls_number_parameters 186
_refine_ls_number_reflns 3757
_refine_ls_number_restraints 0
_refine_ls_restrained_S_all 1.079
_refine_ls_R_factor_all 0.0448
_refine_ls_R_factor_gt 0.0367
_refine_ls_shift/su_max 0.016
_refine_ls_shift/su_mean 0.000
_refine_ls_structure_factor_coef Fsqd
_refine_ls_weighting_details 'w=1/[\s^2^(Fo^2^)+(0.0431P)^2^+2.1587P] where P=(Fo^2^+2Fc^2^)/3'
_refine_ls_weighting_scheme calc
_refine_ls_wR_factor_gt 0.0901
_refine_ls_wR_factor_ref 0.0944
_reflns_Friedel_coverage 0.000
_reflns_number_gt 3234
_reflns_number_total 3757
_reflns_threshold_expression 'I > 2\s(I)'
_cod_data_source_file jo7b02343_si_002.cif
_cod_data_source_block mo_160112a_compound_9f
_cod_depositor_comments 'Adding full bibliography for 4033111--4033119.cif.'
_cod_database_code 4033114
_shelx_shelxl_version_number 2014/7
_shelx_space_group_comment
; 
The symmetry employed for this shelxl refinement is uniquely defined 
by the following loop, which should always be used as a source of 
symmetry information in preference to the above space-group names. 
They are only intended as comments. 
;
_shelx_estimated_absorpt_t_min 0.760
_shelx_estimated_absorpt_t_max 0.815

loop_
_space_group_symop_operation_xyz
'x, y, z'
'-x, y+1/2, -z+1/2'
'-x, -y, -z'
'x, -y-1/2, z-1/2'

loop_
_atom_site_label
_atom_site_type_symbol
_atom_site_fract_x
_atom_site_fract_y
_atom_site_fract_z
_atom_site_U_iso_or_equiv
_atom_site_adp_type
_atom_site_occupancy
_atom_site_site_symmetry_order
_atom_site_calc_flag
_atom_site_refinement_flags_posn
_atom_site_refinement_flags_adp
I1 I 0.89996(2) 0.29294(4) 0.69133(2) 0.05698(11) Uani 1 1 d . .
N1 N 0.58448(19) 0.4680(3) 0.70490(15) 0.0380(5) Uani 1 1 d . .
O1 O 0.5270(2) 0.1759(4) 0.44740(16) 0.0697(8) Uani 1 1 d . .
B1 B 0.6969(3) 0.4465(4) 0.73001(19) 0.0348(6) Uani 1 1 d . .
C1 C 0.7640(2) 0.5283(4) 0.81429(17) 0.0363(6) Uani 1 1 d . .
C2 C 0.7893(2) 0.4318(4) 0.88829(18) 0.0380(6) Uani 1 1 d . .
C3 C 0.8462(2) 0.5080(5) 0.96292(19) 0.0463(7) Uani 1 1 d . .
H3 H 0.8633 0.4423 1.0114 0.056 Uiso 1 1 calc R U
C4 C 0.8776(3) 0.6778(5) 0.9664(2) 0.0487(8) Uani 1 1 d . .
C5 C 0.8541(3) 0.7720(4) 0.8930(2) 0.0499(8) Uani 1 1 d . .
H5 H 0.8764 0.8860 0.8943 0.060 Uiso 1 1 calc R U
C6 C 0.7983(3) 0.7008(4) 0.8173(2) 0.0453(7) Uani 1 1 d . .
C7 C 0.7559(3) 0.2460(5) 0.8881(2) 0.0531(8) Uani 1 1 d . .
H7A H 0.6823 0.2407 0.8845 0.080 Uiso 1 1 calc R U
H7B H 0.7949 0.1912 0.9385 0.080 Uiso 1 1 calc R U
H7C H 0.7691 0.1879 0.8410 0.080 Uiso 1 1 calc R U
C8 C 0.9352(4) 0.7602(7) 1.0485(3) 0.0758(13) Uani 1 1 d . .
H8A H 0.9931 0.8268 1.0409 0.114 Uiso 1 1 calc R U
H8B H 0.9609 0.6719 1.0892 0.114 Uiso 1 1 calc R U
H8C H 0.8880 0.8341 1.0673 0.114 Uiso 1 1 calc R U
C9 C 0.7756(4) 0.8077(5) 0.7390(3) 0.0693(12) Uani 1 1 d . .
H9A H 0.7960 0.7449 0.6962 0.104 Uiso 1 1 calc R U
H9B H 0.8144 0.9135 0.7500 0.104 Uiso 1 1 calc R U
H9C H 0.7019 0.8328 0.7208 0.104 Uiso 1 1 calc R U
C10 C 0.7381(2) 0.3409(4) 0.66834(17) 0.0355(6) Uani 1 1 d . .
C11 C 0.6710(3) 0.2761(4) 0.59737(18) 0.0384(6) Uani 1 1 d . .
H11 H 0.6977 0.2119 0.5606 0.046 Uiso 1 1 calc R U
C12 C 0.5615(2) 0.3055(4) 0.57917(17) 0.0365(6) Uani 1 1 d . .
C13 C 0.5221(2) 0.4002(4) 0.63306(17) 0.0375(6) Uani 1 1 d . .
H13 H 0.4502 0.4191 0.6203 0.045 Uiso 1 1 calc R U
C14 C 0.5292(3) 0.5682(5) 0.7577(2) 0.0563(9) Uani 1 1 d . .
H14A H 0.5575 0.6828 0.7662 0.084 Uiso 1 1 calc R U
H14B H 0.5391 0.5120 0.8106 0.084 Uiso 1 1 calc R U
H14C H 0.4556 0.5740 0.7301 0.084 Uiso 1 1 calc R U
C15 C 0.4896(3) 0.2357(5) 0.5010(2) 0.0456(7) Uani 1 1 d . .
C16 C 0.3742(3) 0.2360(6) 0.4895(2) 0.0632(10) Uani 1 1 d . .
H16A H 0.3482 0.3518 0.4801 0.095 Uiso 1 1 calc R U
H16B H 0.3590 0.1906 0.5386 0.095 Uiso 1 1 calc R U
H16C H 0.3410 0.1657 0.4424 0.095 Uiso 1 1 calc R U

loop_
_atom_site_aniso_label
_atom_site_aniso_U_11
_atom_site_aniso_U_22
_atom_site_aniso_U_33
_atom_site_aniso_U_23
_atom_site_aniso_U_13
_atom_site_aniso_U_12
I1 0.03495(13) 0.0750(2) 0.05976(17) -0.01036(11) 0.01055(10) 0.00106(10)
N1 0.0383(12) 0.0400(13) 0.0349(12) -0.0023(10) 0.0086(10) 0.0038(11)
O1 0.0678(18) 0.097(2) 0.0423(13) -0.0219(14) 0.0110(12) -0.0213(16)
B1 0.0382(16) 0.0321(15) 0.0317(15) 0.0007(12) 0.0054(12) -0.0017(13)
C1 0.0343(14) 0.0397(15) 0.0330(13) -0.0054(12) 0.0058(11) 0.0010(12)
C2 0.0346(14) 0.0435(16) 0.0350(14) -0.0036(12) 0.0078(11) 0.0052(12)
C3 0.0411(16) 0.062(2) 0.0329(15) -0.0028(14) 0.0055(12) 0.0077(15)
C4 0.0339(15) 0.064(2) 0.0446(17) -0.0216(16) 0.0050(13) 0.0028(14)
C5 0.0467(18) 0.0424(17) 0.060(2) -0.0181(15) 0.0128(15) -0.0068(14)
C6 0.0476(18) 0.0409(17) 0.0452(17) -0.0066(13) 0.0088(14) -0.0021(14)
C7 0.062(2) 0.0476(18) 0.0475(19) 0.0036(15) 0.0119(16) -0.0008(16)
C8 0.063(3) 0.097(3) 0.057(2) -0.037(2) -0.0028(19) 0.000(2)
C9 0.097(3) 0.050(2) 0.059(2) 0.0034(18) 0.016(2) -0.015(2)
C10 0.0321(13) 0.0394(15) 0.0339(13) -0.0007(11) 0.0072(11) -0.0010(11)
C11 0.0435(16) 0.0386(15) 0.0349(14) -0.0058(12) 0.0136(12) -0.0042(13)
C12 0.0386(15) 0.0392(15) 0.0300(13) 0.0023(11) 0.0065(11) -0.0067(12)
C13 0.0322(13) 0.0408(15) 0.0363(14) 0.0045(12) 0.0037(11) 0.0000(12)
C14 0.0493(19) 0.063(2) 0.054(2) -0.0144(17) 0.0099(16) 0.0109(16)
C15 0.0482(18) 0.0530(18) 0.0314(14) 0.0012(13) 0.0035(13) -0.0127(15)
C16 0.049(2) 0.084(3) 0.0473(19) -0.0024(19) -0.0033(16) -0.0187(19)

loop_
_atom_type_symbol
_atom_type_description
_atom_type_scat_dispersion_real
_atom_type_scat_dispersion_imag
_atom_type_scat_source
C C 0.0033 0.0016 'International Tables Vol C Tables 4.2.6.8 and 6.1.1.4'
H H 0.0000 0.0000 'International Tables Vol C Tables 4.2.6.8 and 6.1.1.4'
B B 0.0013 0.0007 'International Tables Vol C Tables 4.2.6.8 and 6.1.1.4'
N N 0.0061 0.0033 'International Tables Vol C Tables 4.2.6.8 and 6.1.1.4'
O O 0.0106 0.0060 'International Tables Vol C Tables 4.2.6.8 and 6.1.1.4'
I I -0.4742 1.8119 'International Tables Vol C Tables 4.2.6.8 and 6.1.1.4'

loop_
_geom_angle_atom_site_label_1
_geom_angle_atom_site_label_2
_geom_angle_atom_site_label_3
_geom_angle
C13 N1 B1 122.9(2)
C13 N1 C14 116.0(3)
B1 N1 C14 121.1(3)
N1 B1 C10 113.2(2)
N1 B1 C1 120.1(3)
C10 B1 C1 126.7(3)
C2 C1 C6 118.5(3)
C2 C1 B1 120.7(3)
C6 C1 B1 120.8(3)
C3 C2 C1 120.0(3)
C3 C2 C7 119.6(3)
C1 C2 C7 120.5(3)
C4 C3 C2 121.7(3)
C4 C3 H3 119.2
C2 C3 H3 119.2
C3 C4 C5 118.3(3)
C3 C4 C8 120.9(4)
C5 C4 C8 120.9(4)
C4 C5 C6 121.9(3)
C4 C5 H5 119.1
C6 C5 H5 119.1
C5 C6 C1 119.7(3)
C5 C6 C9 120.0(3)
C1 C6 C9 120.3(3)
C2 C7 H7A 109.5
C2 C7 H7B 109.5
H7A C7 H7B 109.5
C2 C7 H7C 109.5
H7A C7 H7C 109.5
H7B C7 H7C 109.5
C4 C8 H8A 109.5
C4 C8 H8B 109.5
H8A C8 H8B 109.5
C4 C8 H8C 109.5
H8A C8 H8C 109.5
H8B C8 H8C 109.5
C6 C9 H9A 109.5
C6 C9 H9B 109.5
H9A C9 H9B 109.5
C6 C9 H9C 109.5
H9A C9 H9C 109.5
H9B C9 H9C 109.5
C11 C10 B1 120.9(3)
C11 C10 I1 119.0(2)
B1 C10 I1 120.1(2)
C10 C11 C12 121.0(3)
C10 C11 H11 119.5
C12 C11 H11 119.5
C13 C12 C11 119.6(3)
C13 C12 C15 120.1(3)
C11 C12 C15 120.3(3)
N1 C13 C12 122.5(3)
N1 C13 H13 118.8
C12 C13 H13 118.8
N1 C14 H14A 109.5
N1 C14 H14B 109.5
H14A C14 H14B 109.5
N1 C14 H14C 109.5
H14A C14 H14C 109.5
H14B C14 H14C 109.5
O1 C15 C16 120.6(3)
O1 C15 C12 119.1(3)
C16 C15 C12 120.2(3)
C15 C16 H16A 109.5
C15 C16 H16B 109.5
H16A C16 H16B 109.5
C15 C16 H16C 109.5
H16A C16 H16C 109.5
H16B C16 H16C 109.5

loop_
_geom_bond_atom_site_label_1
_geom_bond_atom_site_label_2
_geom_bond_distance
I1 C10 2.105(3)
N1 C13 1.364(4)
N1 B1 1.443(4)
N1 C14 1.504(4)
O1 C15 1.222(5)
B1 C10 1.525(4)
B1 C1 1.579(4)
C1 C2 1.404(4)
C1 C6 1.409(4)
C2 C3 1.400(4)
C2 C7 1.508(5)
C3 C4 1.378(5)
C3 H3 0.9300
C4 C5 1.387(6)
C4 C8 1.517(5)
C5 C6 1.394(5)
C5 H5 0.9300
C6 C9 1.506(5)
C7 H7A 0.9600
C7 H7B 0.9600
C7 H7C 0.9600
C8 H8A 0.9600
C8 H8B 0.9600
C8 H8C 0.9600
C9 H9A 0.9600
C9 H9B 0.9600
C9 H9C 0.9600
C10 C11 1.369(4)
C11 C12 1.417(4)
C11 H11 0.9300
C12 C13 1.367(4)
C12 C15 1.494(4)
C13 H13 0.9300
C14 H14A 0.9600
C14 H14B 0.9600
C14 H14C 0.9600
C15 C16 1.486(5)
C16 H16A 0.9600
C16 H16B 0.9600
C16 H16C 0.9600

loop_
_geom_torsion_atom_site_label_1
_geom_torsion_atom_site_label_2
_geom_torsion_atom_site_label_3
_geom_torsion_atom_site_label_4
_geom_torsion
C13 N1 B1 C10 -0.1(4)
C14 N1 B1 C10 179.9(3)
C13 N1 B1 C1 -179.8(3)
C14 N1 B1 C1 0.2(4)
N1 B1 C1 C2 93.4(4)
C10 B1 C1 C2 -86.3(4)
N1 B1 C1 C6 -85.4(4)
C10 B1 C1 C6 94.9(4)
C6 C1 C2 C3 0.7(4)
B1 C1 C2 C3 -178.1(3)
C6 C1 C2 C7 -179.1(3)
B1 C1 C2 C7 2.1(4)
C1 C2 C3 C4 0.8(5)
C7 C2 C3 C4 -179.3(3)
C2 C3 C4 C5 -2.0(5)
C2 C3 C4 C8 177.4(3)
C3 C4 C5 C6 1.5(5)
C8 C4 C5 C6 -177.8(4)
C4 C5 C6 C1 0.0(5)
C4 C5 C6 C9 -179.4(4)
C2 C1 C6 C5 -1.2(5)
B1 C1 C6 C5 177.7(3)
C2 C1 C6 C9 178.3(3)
B1 C1 C6 C9 -2.9(5)
N1 B1 C10 C11 -0.1(4)
C1 B1 C10 C11 179.6(3)
N1 B1 C10 I1 179.8(2)
C1 B1 C10 I1 -0.5(4)
B1 C10 C11 C12 0.1(5)
I1 C10 C11 C12 -179.8(2)
C10 C11 C12 C13 0.2(4)
C10 C11 C12 C15 179.3(3)
B1 N1 C13 C12 0.3(4)
C14 N1 C13 C12 -179.7(3)
C11 C12 C13 N1 -0.3(4)
C15 C12 C13 N1 -179.5(3)
C13 C12 C15 O1 168.3(3)
C11 C12 C15 O1 -10.8(5)
C13 C12 C15 C16 -12.9(5)
C11 C12 C15 C16 168.0(3)
